data_7029066
loop_
_publ_author_name
'Enamullah, Mohammed'
'Uddin, A. K. M. Royhan'
'Pescitelli, Gennaro'
'Berardozzi, Roberto'
'Makhloufi, Gamall'
'Vasylyeva, Vera'
'Chamayou, Anne-Christine'
'Janiak, Christoph'

_publ_section_title
;
 Induced chirality-at-metal and diastereoselectivity at \D/\L-configured
 distorted square-planar copper complexes by enantiopure Schiff base
 ligands: combined circular dichroism, DFT and X-ray structural studies.
;
_journal_issue 8
_journal_name_full 'Dalton transactions (Cambridge, England : 2003)'
_journal_page_first 3313
_journal_page_last 3329
_journal_paper_doi 10.1039/c3dt52871e
_journal_volume 43
_journal_year 2014
_chemical_absolute_configuration rmad
_chemical_formula_moiety 'C40 H36 Cu N2 O4'
_chemical_formula_sum 'C40 H36 Cu N2 O4'
_chemical_formula_weight 672.25
_chemical_name_systematic
; 
\D-\L-rac-Bis{(R)-N-1-(3-methoxyphenyl)ethyl-2-oxo-1-naphthaldiminato-
\k^2^N,O}copper(II)       
;
_space_group_crystal_system triclinic
_space_group_IT_number 1
_space_group_name_Hall 'P 1'
_space_group_name_H-M_alt 'P 1'
_symmetry_space_group_name_Hall 'P 1'
_symmetry_space_group_name_H-M 'P 1'
_atom_sites_solution_hydrogens geom
_atom_sites_solution_primary direct
_atom_sites_solution_secondary difmap
_audit_creation_method SHELXL-97
_cell_angle_alpha 88.882(9)
_cell_angle_beta 83.365(9)
_cell_angle_gamma 74.444(8)
_cell_formula_units_Z 2
_cell_length_a 10.3705(13)
_cell_length_b 12.2802(16)
_cell_length_c 13.3595(16)
_cell_measurement_reflns_used 3714
_cell_measurement_temperature 100(2)
_cell_measurement_theta_max 24.67
_cell_measurement_theta_min 2.79
_cell_volume 1627.9(4)
_computing_cell_refinement
; 
APEX2 (Bruker, 2013) 
SAINT (Bruker, 2013)
;
_computing_data_collection 'GIS (Bruker)'
_computing_data_reduction
; 
SAINT (Bruker, 2013) 
XPREP (Sheldrick, 2008)
;
_computing_molecular_graphics 'DIAMOND (Crystal Impact, 2009)'
_computing_publication_material 'SHELXL-97 (Sheldrick, 2008)'
_computing_structure_refinement 'SHELXL-97 (Sheldrick, 2008)'
_computing_structure_solution 'SHELXS-97 (Sheldrick, 2008)'
_diffrn_ambient_temperature 100(2)
_diffrn_measured_fraction_theta_full 0.989
_diffrn_measured_fraction_theta_max 0.989
_diffrn_measurement_device_type 'Bruker Kappa APEX-II CCD area detector'
_diffrn_measurement_method '\w scans'
_diffrn_radiation_monochromator 'multilayer mirror'
_diffrn_radiation_source 'microfocus sealed tube'
_diffrn_radiation_type MoK\a
_diffrn_radiation_wavelength 0.71073
_diffrn_reflns_av_R_equivalents 0.0362
_diffrn_reflns_av_sigmaI/netI 0.0930
_diffrn_reflns_limit_h_max 12
_diffrn_reflns_limit_h_min -12
_diffrn_reflns_limit_k_max 14
_diffrn_reflns_limit_k_min -14
_diffrn_reflns_limit_l_max 16
_diffrn_reflns_limit_l_min -15
_diffrn_reflns_number 14496
_diffrn_reflns_theta_full 25.21
_diffrn_reflns_theta_max 25.21
_diffrn_reflns_theta_min 1.53
_exptl_absorpt_coefficient_mu 0.716
_exptl_absorpt_correction_T_max 0.9318
_exptl_absorpt_correction_T_min 0.8138
_exptl_absorpt_correction_type multi-scan
_exptl_absorpt_process_details
;
Sheldrick, G. M. (2012) SADABS. Bruker AXS Inc., Madison, Wisconsin, USA.'
;
_exptl_crystal_colour orange
_exptl_crystal_density_diffrn 1.371
_exptl_crystal_density_method 'not measured'
_exptl_crystal_description plate
_exptl_crystal_F_000 702
_exptl_crystal_size_max 0.30
_exptl_crystal_size_mid 0.30
_exptl_crystal_size_min 0.10
_refine_diff_density_max 0.434
_refine_diff_density_min -0.829
_refine_diff_density_rms 0.065
_refine_ls_abs_structure_details 'Flack H D (1983), Acta Cryst. A39, 876-881'
_refine_ls_abs_structure_Flack 0.020(10)
_refine_ls_extinction_method none
_refine_ls_goodness_of_fit_ref 1.010
_refine_ls_hydrogen_treatment constr
_refine_ls_matrix_type full
_refine_ls_number_parameters 855
_refine_ls_number_reflns 11261
_refine_ls_number_restraints 3
_refine_ls_restrained_S_all 1.010
_refine_ls_R_factor_all 0.0638
_refine_ls_R_factor_gt 0.0477
_refine_ls_shift/su_max 0.001
_refine_ls_shift/su_mean 0.000
_refine_ls_structure_factor_coef Fsqd
_refine_ls_weighting_details 'calc w=1/[\s^2^(Fo^2^)+(0.0264P)^2^+0.0000P] where P=(Fo^2^+2Fc^2^)/3'
_refine_ls_weighting_scheme calc
_refine_ls_wR_factor_gt 0.0926
_refine_ls_wR_factor_ref 0.0996
_reflns_number_gt 9268
_reflns_number_total 11261
_reflns_threshold_expression >2sigma(I)
_cod_data_source_file c3dt52871e.txt
_cod_data_source_block CuRL2-LT
_cod_database_code 7029066

loop_
_symmetry_equiv_pos_as_xyz
'x, y, z'

loop_
_atom_site_label
_atom_site_type_symbol
_atom_site_fract_x
_atom_site_fract_y
_atom_site_fract_z
_atom_site_U_iso_or_equiv
_atom_site_adp_type
_atom_site_occupancy
_atom_site_symmetry_multiplicity
_atom_site_calc_flag
_atom_site_refinement_flags
Cu1 Cu 0.53483(4) 0.03833(4) 0.33615(4) 0.01931(15) Uani 1 1 d .
O1 O 0.3616(4) 0.0221(3) 0.3237(3) 0.0221(8) Uani 1 1 d .
O2 O 0.8139(4) 0.2999(3) 0.4453(3) 0.0303(9) Uani 1 1 d .
O3 O 0.7106(3) -0.0388(3) 0.3631(3) 0.0213(8) Uani 1 1 d .
O4 O 0.0324(5) 0.2564(3) 0.7948(3) 0.0659(14) Uani 1 1 d .
N1 N 0.5709(4) 0.0607(3) 0.1915(3) 0.0149(9) Uani 1 1 d .
N2 N 0.4832(4) 0.1021(3) 0.4705(3) 0.0183(10) Uani 1 1 d .
C1 C 0.3220(5) -0.0108(4) 0.2426(4) 0.0190(12) Uani 1 1 d .
C2 C 0.2015(5) -0.0486(4) 0.2572(4) 0.0187(11) Uani 1 1 d .
H2A H 0.1582 -0.0506 0.3236 0.022 Uiso 1 1 calc R
C3 C 0.1484(5) -0.0814(4) 0.1790(4) 0.0216(11) Uani 1 1 d .
H3A H 0.0698 -0.1076 0.1914 0.026 Uiso 1 1 calc R
C4 C 0.2089(5) -0.0771(4) 0.0779(4) 0.0201(11) Uani 1 1 d .
C5 C 0.1514(5) -0.1100(4) -0.0042(3) 0.0240(11) Uani 1 1 d .
H5A H 0.0729 -0.1363 0.0085 0.029 Uiso 1 1 calc R
C6 C 0.2073(5) -0.1045(4) -0.1007(4) 0.0263(11) Uani 1 1 d .
H6A H 0.1671 -0.1256 -0.1550 0.032 Uiso 1 1 calc R
C7 C 0.3244(5) -0.0674(4) -0.1198(4) 0.0287(12) Uani 1 1 d .
H7A H 0.3622 -0.0627 -0.1875 0.034 Uiso 1 1 calc R
C8 C 0.3850(4) -0.0380(4) -0.0428(3) 0.0202(10) Uani 1 1 d .
H8A H 0.4662 -0.0159 -0.0573 0.024 Uiso 1 1 calc R
C9 C 0.3272(5) -0.0401(4) 0.0595(3) 0.0186(10) Uani 1 1 d .
C10 C 0.3850(5) -0.0057(4) 0.1437(4) 0.0174(11) Uani 1 1 d .
C11 C 0.4958(5) 0.0413(4) 0.1267(4) 0.0188(12) Uani 1 1 d .
H11A H 0.5180 0.0613 0.0591 0.023 Uiso 1 1 calc R
C12 C 0.6740(5) 0.1219(4) 0.1569(4) 0.0202(11) Uani 1 1 d .
H12A H 0.6519 0.1572 0.0908 0.024 Uiso 1 1 calc R
C13 C 0.8125(4) 0.0394(4) 0.1397(3) 0.0244(11) Uani 1 1 d .
H13A H 0.8157 -0.0113 0.0832 0.037 Uiso 1 1 calc R
H13B H 0.8308 -0.0052 0.2006 0.037 Uiso 1 1 calc R
H13C H 0.8805 0.0812 0.1243 0.037 Uiso 1 1 calc R
C14 C 0.6603(5) 0.2165(4) 0.2321(4) 0.0186(12) Uani 1 1 d .
C15 C 0.5511(6) 0.3128(4) 0.2309(4) 0.0255(13) Uani 1 1 d .
H15A H 0.4863 0.3163 0.1853 0.031 Uiso 1 1 calc R
C16 C 0.5375(6) 0.4016(5) 0.2948(4) 0.0325(15) Uani 1 1 d .
H16A H 0.4655 0.4678 0.2915 0.039 Uiso 1 1 calc R
C17 C 0.6288(6) 0.3955(5) 0.3649(4) 0.0307(14) Uani 1 1 d .
H17A H 0.6198 0.4578 0.4087 0.037 Uiso 1 1 calc R
C18 C 0.7316(5) 0.2993(5) 0.3704(4) 0.0264(13) Uani 1 1 d .
C19 C 0.7500(5) 0.2099(4) 0.3033(4) 0.0222(12) Uani 1 1 d .
H19A H 0.8234 0.1446 0.3060 0.027 Uiso 1 1 calc R
C20 C 0.9217(5) 0.1991(5) 0.4562(4) 0.0346(14) Uani 1 1 d .
H20A H 0.9700 0.2093 0.5127 0.052 Uiso 1 1 calc R
H20B H 0.9843 0.1852 0.3941 0.052 Uiso 1 1 calc R
H20C H 0.8840 0.1343 0.4692 0.052 Uiso 1 1 calc R
C21 C 0.7534(5) -0.0570(4) 0.4514(4) 0.0171(11) Uani 1 1 d .
C22 C 0.8837(5) -0.1353(4) 0.4544(4) 0.0231(11) Uani 1 1 d .
H22A H 0.9341 -0.1679 0.3932 0.028 Uiso 1 1 calc R
C23 C 0.9357(5) -0.1633(4) 0.5421(3) 0.0263(11) Uani 1 1 d .
H23A H 1.0211 -0.2169 0.5411 0.032 Uiso 1 1 calc R
C24 C 0.8677(4) -0.1159(4) 0.6359(3) 0.0235(10) Uani 1 1 d .
C25 C 0.9255(5) -0.1475(4) 0.7266(4) 0.0291(11) Uani 1 1 d .
H25A H 1.0085 -0.2043 0.7255 0.035 Uiso 1 1 calc R
C26 C 0.8624(5) -0.0964(4) 0.8160(4) 0.0306(12) Uani 1 1 d .
H26A H 0.9015 -0.1176 0.8768 0.037 Uiso 1 1 calc R
C27 C 0.7414(5) -0.0137(4) 0.8173(4) 0.0332(12) Uani 1 1 d .
H27A H 0.6987 0.0224 0.8793 0.040 Uiso 1 1 calc R
C28 C 0.6815(5) 0.0171(4) 0.7300(3) 0.0306(12) Uani 1 1 d .
H28A H 0.5979 0.0735 0.7330 0.037 Uiso 1 1 calc R
C29 C 0.7423(4) -0.0337(4) 0.6368(3) 0.0215(10) Uani 1 1 d .
C30 C 0.6839(5) -0.0058(4) 0.5428(4) 0.0211(11) Uani 1 1 d .
C31 C 0.5526(5) 0.0751(4) 0.5449(4) 0.0196(12) Uani 1 1 d .
H31A H 0.5144 0.1115 0.6076 0.024 Uiso 1 1 calc R
C32 C 0.3499(4) 0.1883(4) 0.4924(3) 0.0209(11) Uani 1 1 d .
H32A H 0.3057 0.1962 0.4290 0.025 Uiso 1 1 calc R
C33 C 0.3695(6) 0.3037(4) 0.5144(4) 0.0304(14) Uani 1 1 d .
H33A H 0.4358 0.3209 0.4624 0.046 Uiso 1 1 calc R
H33B H 0.4019 0.3029 0.5805 0.046 Uiso 1 1 calc R
H33C H 0.2835 0.3615 0.5143 0.046 Uiso 1 1 calc R
C34 C 0.2576(4) 0.1487(4) 0.5721(3) 0.0194(10) Uani 1 1 d .
C35 C 0.1863(5) 0.2163(4) 0.6513(3) 0.0282(11) Uani 1 1 d .
H35A H 0.1996 0.2890 0.6596 0.034 Uiso 1 1 calc R
C36 C 0.0947(5) 0.1805(4) 0.7197(4) 0.0359(13) Uani 1 1 d .
C37 C -0.0566(8) 0.2185(6) 0.8712(5) 0.086(3) Uani 1 1 d .
H37A H -0.0918 0.2771 0.9236 0.130 Uiso 1 1 calc R
H37B H -0.0065 0.1489 0.9014 0.130 Uiso 1 1 calc R
H37C H -0.1317 0.2039 0.8403 0.130 Uiso 1 1 calc R
C38 C 0.0738(5) 0.0749(4) 0.7092(4) 0.0359(13) Uani 1 1 d .
H38A H 0.0095 0.0507 0.7543 0.043 Uiso 1 1 calc R
C39 C 0.1497(5) 0.0053(4) 0.6307(4) 0.0291(11) Uani 1 1 d .
H39A H 0.1392 -0.0686 0.6239 0.035 Uiso 1 1 calc R
C40 C 0.2396(5) 0.0405(4) 0.5626(4) 0.0238(12) Uani 1 1 d .
H40A H 0.2895 -0.0085 0.5092 0.029 Uiso 1 1 calc R
Cu2 Cu 0.16208(4) 0.64499(4) 0.20773(3) 0.01744(15) Uani 1 1 d .
O5 O 0.3318(3) 0.6598(3) 0.2368(2) 0.0203(8) Uani 1 1 d .
O6 O -0.1284(4) 0.3386(3) 0.0971(3) 0.0307(9) Uani 1 1 d .
O7 O -0.0173(3) 0.7126(3) 0.1790(2) 0.0193(8) Uani 1 1 d .
O8 O 0.5396(4) 0.3035(3) -0.2734(2) 0.0365(9) Uani 1 1 d .
N3 N 0.1084(4) 0.6107(3) 0.3470(3) 0.0217(10) Uani 1 1 d .
N4 N 0.2249(4) 0.5916(3) 0.0693(3) 0.0154(9) Uani 1 1 d .
C41 C 0.4382(6) 0.7192(5) 0.6911(4) 0.0456(16) Uani 1 1 d .
H41A H 0.4686 0.7355 0.7521 0.055 Uiso 1 1 calc R
C42 C 0.3623(5) 0.6798(4) 0.3256(4) 0.0213(12) Uani 1 1 d .
C43 C 0.4788(5) 0.7212(4) 0.3262(4) 0.0304(13) Uani 1 1 d .
H43A H 0.5268 0.7347 0.2644 0.036 Uiso 1 1 calc R
C44 C 0.5206(6) 0.7412(4) 0.4143(5) 0.0339(14) Uani 1 1 d .
H44A H 0.5968 0.7705 0.4128 0.041 Uiso 1 1 calc R
C45 C 0.2818(5) 0.6520(4) 0.6072(3) 0.0312(12) Uani 1 1 d .
H45A H 0.2065 0.6213 0.6109 0.037 Uiso 1 1 calc R
C46 C 0.3291(5) 0.6730(5) 0.6945(4) 0.0421(15) Uani 1 1 d .
H46A H 0.2871 0.6560 0.7576 0.050 Uiso 1 1 calc R
C47 C 0.5025(6) 0.7415(4) 0.6001(4) 0.0387(15) Uani 1 1 d .
H47A H 0.5784 0.7712 0.5985 0.046 Uiso 1 1 calc R
C48 C 0.4557(5) 0.7203(4) 0.5082(4) 0.0317(13) Uani 1 1 d .
C49 C 0.3423(5) 0.6750(4) 0.5120(4) 0.0241(11) Uani 1 1 d .
C50 C 0.2934(5) 0.6568(4) 0.4175(4) 0.0223(12) Uani 1 1 d .
C51 C 0.1778(5) 0.6144(4) 0.4205(4) 0.0197(12) Uani 1 1 d .
H51A H 0.1489 0.5857 0.4832 0.024 Uiso 1 1 calc R
C52 C -0.0092(5) 0.5617(4) 0.3603(3) 0.0218(12) Uani 1 1 d .
H52A H -0.0871 0.6194 0.3364 0.026 Uiso 1 1 calc R
C53 C -0.0539(5) 0.5321(4) 0.4683(3) 0.0288(11) Uani 1 1 d .
H53A H -0.0680 0.5980 0.5124 0.043 Uiso 1 1 calc R
H53B H 0.0158 0.4691 0.4915 0.043 Uiso 1 1 calc R
H53C H -0.1383 0.5101 0.4699 0.043 Uiso 1 1 calc R
C54 C 0.0202(5) 0.4592(4) 0.2914(4) 0.0205(12) Uani 1 1 d .
C55 C -0.0698(5) 0.4520(4) 0.2233(4) 0.0198(11) Uani 1 1 d .
H55A H -0.1472 0.5130 0.2173 0.024 Uiso 1 1 calc R
C56 C -0.0457(5) 0.3555(4) 0.1646(4) 0.0225(12) Uani 1 1 d .
C57 C 0.0673(5) 0.2646(4) 0.1726(4) 0.0233(12) Uani 1 1 d .
H57A H 0.0824 0.1980 0.1330 0.028 Uiso 1 1 calc R
C58 C 0.1568(6) 0.2732(4) 0.2392(4) 0.0283(14) Uani 1 1 d .
H58A H 0.2345 0.2123 0.2449 0.034 Uiso 1 1 calc R
C59 C 0.1342(6) 0.3705(5) 0.2980(4) 0.0282(14) Uani 1 1 d .
H59A H 0.1971 0.3760 0.3427 0.034 Uiso 1 1 calc R
C60 C -0.2362(6) 0.4342(4) 0.0768(4) 0.0329(13) Uani 1 1 d .
H60A H -0.2881 0.4127 0.0274 0.049 Uiso 1 1 calc R
H60B H -0.1990 0.4956 0.0497 0.049 Uiso 1 1 calc R
H60C H -0.2953 0.4598 0.1393 0.049 Uiso 1 1 calc R
C61 C -0.0703(5) 0.7028(4) 0.0979(4) 0.0184(11) Uani 1 1 d .
C62 C -0.2108(4) 0.7573(4) 0.0984(3) 0.0192(10) Uani 1 1 d .
H62A H -0.2596 0.7982 0.1567 0.023 Uiso 1 1 calc R
C63 C -0.2751(4) 0.7516(4) 0.0174(3) 0.0237(10) Uani 1 1 d .
H63A H -0.3674 0.7917 0.0189 0.028 Uiso 1 1 calc R
C64 C -0.0116(5) 0.5598(4) -0.1577(4) 0.0302(12) Uani 1 1 d .
H64A H 0.0799 0.5170 -0.1603 0.036 Uiso 1 1 calc R
C65 C -0.2788(5) 0.6792(4) -0.1535(4) 0.0310(12) Uani 1 1 d .
H65A H -0.3706 0.7208 -0.1526 0.037 Uiso 1 1 calc R
C66 C -0.2176(5) 0.6133(4) -0.2346(4) 0.0329(12) Uani 1 1 d .
H66A H -0.2661 0.6093 -0.2900 0.039 Uiso 1 1 calc R
C67 C -0.0836(5) 0.5515(4) -0.2369(4) 0.0325(12) Uani 1 1 d .
H67A H -0.0414 0.5035 -0.2930 0.039 Uiso 1 1 calc R
C68 C -0.2096(4) 0.6877(4) -0.0702(3) 0.0230(10) Uani 1 1 d .
C69 C -0.0704(4) 0.6299(4) -0.0734(3) 0.0196(10) Uani 1 1 d .
C70 C 0.0006(4) 0.6432(4) 0.0113(3) 0.0163(10) Uani 1 1 d .
C71 C 0.1432(6) 0.5969(4) 0.0017(4) 0.0198(12) Uani 1 1 d .
H71A H 0.1836 0.5660 -0.0627 0.024 Uiso 1 1 calc R
C72 C 0.3709(4) 0.5381(4) 0.0400(3) 0.0163(10) Uani 1 1 d .
H72A H 0.4111 0.5113 0.1035 0.020 Uiso 1 1 calc R
C73 C 0.4377(5) 0.6273(4) -0.0030(4) 0.0272(13) Uani 1 1 d .
H73A H 0.4199 0.6897 0.0457 0.041 Uiso 1 1 calc R
H73B H 0.4013 0.6560 -0.0658 0.041 Uiso 1 1 calc R
H73C H 0.5351 0.5939 -0.0167 0.041 Uiso 1 1 calc R
C74 C 0.3897(4) 0.4334(4) -0.0255(3) 0.0206(10) Uani 1 1 d .
C75 C 0.4653(5) 0.4192(4) -0.1207(3) 0.0237(11) Uani 1 1 d .
H75A H 0.5126 0.4726 -0.1450 0.028 Uiso 1 1 calc R
C76 C 0.4697(5) 0.3254(4) -0.1785(3) 0.0261(11) Uani 1 1 d .
C77 C 0.3999(5) 0.2480(4) -0.1456(4) 0.0290(11) Uani 1 1 d .
H77A H 0.4016 0.1860 -0.1877 0.035 Uiso 1 1 calc R
C78 C 0.3278(5) 0.2608(4) -0.0517(3) 0.0264(11) Uani 1 1 d .
H78A H 0.2808 0.2069 -0.0283 0.032 Uiso 1 1 calc R
C79 C 0.3235(5) 0.3525(4) 0.0093(4) 0.0224(12) Uani 1 1 d .
H79A H 0.2754 0.3601 0.0749 0.027 Uiso 1 1 calc R
C80 C 0.6183(6) 0.3786(4) -0.3103(4) 0.0424(14) Uani 1 1 d .
H80A H 0.6673 0.3514 -0.3762 0.064 Uiso 1 1 calc R
H80B H 0.6828 0.3812 -0.2628 0.064 Uiso 1 1 calc R
H80C H 0.5588 0.4546 -0.3171 0.064 Uiso 1 1 calc R

loop_
_atom_site_aniso_label
_atom_site_aniso_U_11
_atom_site_aniso_U_22
_atom_site_aniso_U_33
_atom_site_aniso_U_23
_atom_site_aniso_U_13
_atom_site_aniso_U_12
Cu1 0.0175(3) 0.0230(3) 0.0166(3) 0.0007(3) -0.0055(3) -0.0025(3)
O1 0.023(2) 0.025(2) 0.0172(19) -0.0006(15) -0.0046(15) -0.0039(16)
O2 0.036(2) 0.033(2) 0.026(2) -0.0021(16) -0.0092(16) -0.0133(18)
O3 0.017(2) 0.0205(19) 0.023(2) -0.0026(16) -0.0031(16) 0.0008(16)
O4 0.092(4) 0.058(3) 0.037(2) -0.021(2) 0.034(2) -0.016(3)
N1 0.011(2) 0.015(2) 0.019(2) -0.0012(17) -0.0038(17) -0.0026(17)
N2 0.012(2) 0.020(2) 0.022(2) 0.0039(18) -0.0031(18) -0.0016(18)
C1 0.021(3) 0.015(2) 0.015(3) 0.0050(19) 0.000(2) 0.003(2)
C2 0.014(2) 0.015(2) 0.027(3) 0.001(2) -0.003(2) -0.005(2)
C3 0.017(2) 0.017(2) 0.032(3) 0.001(2) -0.005(2) -0.004(2)
C4 0.021(3) 0.016(2) 0.022(3) -0.004(2) -0.011(2) 0.002(2)
C5 0.022(2) 0.022(2) 0.029(3) -0.003(2) -0.009(2) -0.004(2)
C6 0.031(3) 0.024(3) 0.026(3) -0.005(2) -0.014(2) -0.006(2)
C7 0.037(3) 0.027(3) 0.019(3) -0.001(2) -0.007(2) -0.003(2)
C8 0.021(3) 0.017(2) 0.022(3) -0.0017(19) -0.007(2) -0.003(2)
C9 0.020(3) 0.013(2) 0.020(3) 0.0000(18) -0.004(2) 0.001(2)
C10 0.011(2) 0.015(2) 0.025(3) -0.004(2) -0.006(2) 0.001(2)
C11 0.023(3) 0.015(2) 0.017(3) -0.0007(19) -0.003(2) -0.001(2)
C12 0.020(3) 0.017(2) 0.024(3) -0.001(2) -0.006(2) -0.003(2)
C13 0.016(2) 0.023(3) 0.031(3) -0.005(2) -0.001(2) -0.001(2)
C14 0.023(3) 0.016(2) 0.020(3) 0.006(2) -0.007(2) -0.008(2)
C15 0.031(3) 0.020(3) 0.023(3) 0.000(2) -0.007(2) -0.001(3)
C16 0.040(4) 0.014(3) 0.042(4) 0.005(3) -0.009(3) -0.003(3)
C17 0.045(4) 0.021(3) 0.024(3) -0.006(2) 0.004(3) -0.008(3)
C18 0.026(3) 0.032(3) 0.024(3) 0.000(2) -0.003(2) -0.012(3)
C19 0.024(3) 0.021(3) 0.022(3) 0.001(2) -0.003(2) -0.007(2)
C20 0.037(3) 0.039(3) 0.030(3) 0.003(3) -0.014(2) -0.009(3)
C21 0.015(2) 0.018(2) 0.020(3) 0.0021(19) -0.007(2) -0.006(2)
C22 0.021(3) 0.017(3) 0.030(3) -0.001(2) -0.011(2) -0.001(2)
C23 0.020(2) 0.020(2) 0.035(3) -0.001(2) -0.012(2) 0.006(2)
C24 0.022(2) 0.024(2) 0.027(3) 0.006(2) -0.012(2) -0.006(2)
C25 0.024(3) 0.029(3) 0.036(3) 0.013(2) -0.015(2) -0.005(2)
C26 0.025(3) 0.046(3) 0.023(3) 0.012(2) -0.011(2) -0.012(2)
C27 0.020(3) 0.058(4) 0.022(3) 0.000(2) -0.003(2) -0.011(3)
C28 0.017(2) 0.047(3) 0.021(3) 0.005(2) -0.006(2) 0.004(2)
C29 0.016(2) 0.025(3) 0.025(3) 0.0039(19) -0.0063(19) -0.005(2)
C30 0.017(2) 0.025(3) 0.022(3) 0.008(2) -0.005(2) -0.008(2)
C31 0.018(3) 0.018(3) 0.020(3) 0.001(2) 0.002(2) -0.001(2)
C32 0.018(2) 0.023(3) 0.021(3) 0.005(2) -0.0078(19) -0.002(2)
C33 0.030(3) 0.021(3) 0.039(3) 0.003(2) -0.006(3) -0.005(2)
C34 0.014(2) 0.025(2) 0.018(2) 0.0042(19) -0.0084(19) -0.0017(19)
C35 0.031(3) 0.027(3) 0.026(3) -0.003(2) -0.001(2) -0.007(2)
C36 0.037(3) 0.039(3) 0.024(3) -0.009(2) 0.008(2) 0.000(3)
C37 0.101(6) 0.086(6) 0.049(4) -0.017(4) 0.051(4) -0.011(5)
C38 0.031(3) 0.040(3) 0.034(3) 0.014(2) -0.001(2) -0.006(3)
C39 0.027(3) 0.027(3) 0.034(3) 0.002(2) 0.001(2) -0.011(2)
C40 0.022(3) 0.024(3) 0.022(3) -0.001(2) -0.002(2) -0.001(2)
Cu2 0.0179(3) 0.0187(3) 0.0151(3) -0.0001(2) -0.0055(3) -0.0023(3)
O5 0.022(2) 0.0223(19) 0.0171(19) -0.0009(14) -0.0088(15) -0.0041(16)
O6 0.038(2) 0.029(2) 0.0256(19) 0.0003(15) -0.0156(16) -0.0058(17)
O7 0.023(2) 0.0231(19) 0.0150(19) 0.0044(15) -0.0107(16) -0.0085(17)
O8 0.052(2) 0.033(2) 0.0225(19) -0.0067(15) 0.0045(16) -0.0101(18)
N3 0.025(3) 0.016(2) 0.022(2) -0.0034(18) -0.006(2) -0.0015(19)
N4 0.014(2) 0.018(2) 0.014(2) 0.0042(17) -0.0040(17) -0.0029(18)
C41 0.051(4) 0.041(4) 0.038(4) -0.015(3) -0.024(3) 0.008(3)
C42 0.021(3) 0.013(2) 0.029(3) 0.001(2) -0.014(2) 0.002(2)
C43 0.027(3) 0.026(3) 0.041(4) 0.005(2) -0.014(3) -0.008(2)
C44 0.028(3) 0.019(3) 0.060(4) 0.002(3) -0.024(3) -0.006(2)
C45 0.032(3) 0.034(3) 0.023(3) -0.008(2) -0.015(2) 0.005(2)
C46 0.041(3) 0.042(3) 0.032(3) -0.005(2) -0.021(3) 0.015(3)
C47 0.041(3) 0.025(3) 0.051(4) -0.007(3) -0.032(3) 0.002(3)
C48 0.039(3) 0.022(3) 0.031(3) 0.000(2) -0.022(3) 0.005(2)
C49 0.026(3) 0.018(2) 0.024(3) -0.005(2) -0.015(2) 0.007(2)
C50 0.028(3) 0.016(3) 0.020(3) -0.002(2) -0.010(2) 0.003(2)
C51 0.027(3) 0.014(2) 0.015(3) -0.0018(19) -0.004(2) 0.000(2)
C52 0.026(3) 0.025(3) 0.017(3) 0.002(2) -0.004(2) -0.012(2)
C53 0.039(3) 0.031(3) 0.019(3) 0.000(2) 0.003(2) -0.016(2)
C54 0.031(3) 0.015(2) 0.016(3) 0.0029(19) -0.001(2) -0.007(2)
C55 0.023(3) 0.017(2) 0.018(3) 0.003(2) -0.002(2) -0.003(2)
C56 0.034(3) 0.024(3) 0.014(3) 0.003(2) -0.004(2) -0.015(2)
C57 0.031(3) 0.017(3) 0.022(3) -0.002(2) -0.002(2) -0.006(2)
C58 0.036(4) 0.018(3) 0.027(3) -0.003(2) -0.008(3) 0.002(3)
C59 0.036(3) 0.026(3) 0.027(3) 0.010(2) -0.020(3) -0.011(3)
C60 0.037(3) 0.027(3) 0.036(3) 0.002(2) -0.015(2) -0.005(3)
C61 0.020(3) 0.017(2) 0.022(3) 0.0082(19) -0.006(2) -0.009(2)
C62 0.017(2) 0.014(2) 0.025(3) 0.0018(19) 0.0020(19) -0.0032(19)
C63 0.014(2) 0.024(2) 0.033(3) 0.006(2) -0.007(2) -0.004(2)
C64 0.023(3) 0.040(3) 0.026(3) -0.001(2) -0.011(2) -0.002(2)
C65 0.022(3) 0.041(3) 0.033(3) 0.009(2) -0.017(2) -0.009(2)
C66 0.034(3) 0.041(3) 0.029(3) 0.006(2) -0.019(2) -0.013(3)
C67 0.037(3) 0.043(3) 0.021(3) 0.002(2) -0.011(2) -0.012(3)
C68 0.021(2) 0.025(2) 0.025(3) 0.008(2) -0.011(2) -0.006(2)
C69 0.023(2) 0.016(2) 0.021(2) 0.0081(18) -0.0109(19) -0.006(2)
C70 0.013(2) 0.019(2) 0.017(2) 0.0036(19) -0.0067(19) -0.002(2)
C71 0.028(3) 0.017(3) 0.015(3) 0.001(2) -0.004(2) -0.008(2)
C72 0.013(2) 0.016(2) 0.018(2) 0.0035(19) -0.0042(19) -0.0015(19)
C73 0.023(3) 0.025(3) 0.035(3) 0.001(2) -0.004(2) -0.009(2)
C74 0.020(2) 0.018(2) 0.022(3) 0.0014(19) -0.0100(19) 0.0014(19)
C75 0.028(3) 0.019(2) 0.023(3) 0.004(2) -0.006(2) -0.004(2)
C76 0.029(3) 0.023(3) 0.022(3) -0.002(2) -0.006(2) 0.001(2)
C77 0.029(3) 0.023(3) 0.033(3) -0.004(2) -0.010(2) -0.001(2)
C78 0.027(3) 0.018(2) 0.031(3) -0.001(2) -0.001(2) 0.000(2)
C79 0.022(3) 0.022(3) 0.022(3) 0.003(2) -0.001(2) -0.006(2)
C80 0.050(4) 0.036(3) 0.036(3) -0.010(2) 0.014(3) -0.009(3)

loop_
_atom_type_symbol
_atom_type_description
_atom_type_scat_dispersion_real
_atom_type_scat_dispersion_imag
_atom_type_scat_source
C C 0.0033 0.0016 'International Tables Vol C Tables 4.2.6.8 and 6.1.1.4'
H H 0.0000 0.0000 'International Tables Vol C Tables 4.2.6.8 and 6.1.1.4'
N N 0.0061 0.0033 'International Tables Vol C Tables 4.2.6.8 and 6.1.1.4'
O O 0.0106 0.0060 'International Tables Vol C Tables 4.2.6.8 and 6.1.1.4'
Cu Cu 0.3201 1.2651 'International Tables Vol C Tables 4.2.6.8 and 6.1.1.4'

loop_
_geom_angle_atom_site_label_1
_geom_angle_atom_site_label_2
_geom_angle_atom_site_label_3
_geom_angle
O1 Cu1 O3 144.44(15)
O1 Cu1 N2 93.34(16)
O3 Cu1 N2 93.52(16)
O1 Cu1 N1 92.44(16)
O3 Cu1 N1 99.20(16)
N2 Cu1 N1 149.12(16)
C1 O1 Cu1 126.0(3)
C18 O2 C20 117.5(4)
C21 O3 Cu1 126.7(3)
C36 O4 C37 115.9(5)
C11 N1 C12 118.1(4)
C11 N1 Cu1 123.0(4)
C12 N1 Cu1 117.9(3)
C31 N2 C32 116.1(4)
C31 N2 Cu1 125.3(4)
C32 N2 Cu1 118.6(3)
O1 C1 C10 124.6(5)
O1 C1 C2 116.2(4)
C10 C1 C2 119.1(5)
C3 C2 C1 121.7(5)
C3 C2 H2A 119.1
C1 C2 H2A 119.1
C2 C3 C4 120.8(5)
C2 C3 H3A 119.6
C4 C3 H3A 119.6
C9 C4 C5 119.8(5)
C9 C4 C3 119.7(4)
C5 C4 C3 120.6(5)
C6 C5 C4 120.9(5)
C6 C5 H5A 119.6
C4 C5 H5A 119.6
C5 C6 C7 119.8(4)
C5 C6 H6A 120.1
C7 C6 H6A 120.1
C8 C7 C6 121.1(5)
C8 C7 H7A 119.4
C6 C7 H7A 119.4
C7 C8 C9 120.5(5)
C7 C8 H8A 119.7
C9 C8 H8A 119.7
C4 C9 C8 117.8(4)
C4 C9 C10 119.5(4)
C8 C9 C10 122.6(4)
C11 C10 C1 120.1(5)
C11 C10 C9 120.6(5)
C1 C10 C9 119.1(4)
N1 C11 C10 128.2(5)
N1 C11 H11A 115.9
C10 C11 H11A 115.9
N1 C12 C13 110.2(4)
N1 C12 C14 107.9(4)
C13 C12 C14 115.3(4)
N1 C12 H12A 107.7
C13 C12 H12A 107.7
C14 C12 H12A 107.7
C12 C13 H13A 109.5
C12 C13 H13B 109.5
H13A C13 H13B 109.5
C12 C13 H13C 109.5
H13A C13 H13C 109.5
H13B C13 H13C 109.5
C19 C14 C15 119.1(5)
C19 C14 C12 122.5(4)
C15 C14 C12 118.4(4)
C16 C15 C14 120.4(5)
C16 C15 H15A 119.8
C14 C15 H15A 119.8
C15 C16 C17 120.4(5)
C15 C16 H16A 119.8
C17 C16 H16A 119.8
C18 C17 C16 119.7(5)
C18 C17 H17A 120.2
C16 C17 H17A 120.2
C17 C18 O2 115.3(5)
C17 C18 C19 120.7(5)
O2 C18 C19 124.0(5)
C18 C19 C14 119.7(5)
C18 C19 H19A 120.1
C14 C19 H19A 120.1
O2 C20 H20A 109.5
O2 C20 H20B 109.5
H20A C20 H20B 109.5
O2 C20 H20C 109.5
H20A C20 H20C 109.5
H20B C20 H20C 109.5
O3 C21 C30 125.7(4)
O3 C21 C22 116.3(4)
C30 C21 C22 118.0(4)
C23 C22 C21 121.3(4)
C23 C22 H22A 119.4
C21 C22 H22A 119.4
C22 C23 C24 122.4(4)
C22 C23 H23A 118.8
C24 C23 H23A 118.8
C29 C24 C25 120.4(4)
C29 C24 C23 118.7(4)
C25 C24 C23 120.8(4)
C26 C25 C24 120.3(4)
C26 C25 H25A 119.9
C24 C25 H25A 119.9
C25 C26 C27 119.7(4)
C25 C26 H26A 120.2
C27 C26 H26A 120.2
C28 C27 C26 121.2(5)
C28 C27 H27A 119.4
C26 C27 H27A 119.4
C27 C28 C29 121.0(4)
C27 C28 H28A 119.5
C29 C28 H28A 119.5
C28 C29 C24 117.4(4)
C28 C29 C30 123.6(4)
C24 C29 C30 119.0(4)
C21 C30 C31 120.8(4)
C21 C30 C29 120.5(4)
C31 C30 C29 118.7(4)
N2 C31 C30 126.4(5)
N2 C31 H31A 116.8
C30 C31 H31A 116.8
N2 C32 C34 111.9(4)
N2 C32 C33 110.8(4)
C34 C32 C33 114.2(4)
N2 C32 H32A 106.5
C34 C32 H32A 106.5
C33 C32 H32A 106.5
C32 C33 H33A 109.5
C32 C33 H33B 109.5
H33A C33 H33B 109.5
C32 C33 H33C 109.5
H33A C33 H33C 109.5
H33B C33 H33C 109.5
C35 C34 C40 118.6(4)
C35 C34 C32 122.5(4)
C40 C34 C32 118.8(4)
C34 C35 C36 121.3(5)
C34 C35 H35A 119.4
C36 C35 H35A 119.4
O4 C36 C38 125.0(5)
O4 C36 C35 114.6(5)
C38 C36 C35 120.4(4)
O4 C37 H37A 109.5
O4 C37 H37B 109.5
H37A C37 H37B 109.5
O4 C37 H37C 109.5
H37A C37 H37C 109.5
H37B C37 H37C 109.5
C36 C38 C39 118.0(5)
C36 C38 H38A 121.0
C39 C38 H38A 121.0
C40 C39 C38 121.8(5)
C40 C39 H39A 119.1
C38 C39 H39A 119.1
C39 C40 C34 119.9(5)
C39 C40 H40A 120.1
C34 C40 H40A 120.1
O5 Cu2 O7 149.83(14)
O5 Cu2 N3 93.15(16)
O7 Cu2 N3 94.38(16)
O5 Cu2 N4 95.05(16)
O7 Cu2 N4 93.56(15)
N3 Cu2 N4 148.62(16)
C42 O5 Cu2 125.8(3)
C56 O6 C60 116.5(4)
C61 O7 Cu2 128.1(3)
C76 O8 C80 117.4(4)
C51 N3 C52 121.2(4)
C51 N3 Cu2 123.9(4)
C52 N3 Cu2 114.2(3)
C71 N4 C72 117.9(4)
C71 N4 Cu2 122.4(4)
C72 N4 Cu2 119.6(3)
C47 C41 C46 120.5(5)
C47 C41 H41A 119.7
C46 C41 H41A 119.7
O5 C42 C50 124.2(5)
O5 C42 C43 115.9(5)
C50 C42 C43 119.7(5)
C44 C43 C42 120.3(5)
C44 C43 H43A 119.8
C42 C43 H43A 119.8
C43 C44 C48 122.5(5)
C43 C44 H44A 118.8
C48 C44 H44A 118.8
C46 C45 C49 121.5(5)
C46 C45 H45A 119.2
C49 C45 H45A 119.2
C45 C46 C41 120.4(6)
C45 C46 H46A 119.8
C41 C46 H46A 119.8
C41 C47 C48 120.3(6)
C41 C47 H47A 119.8
C48 C47 H47A 119.8
C44 C48 C47 121.3(6)
C44 C48 C49 119.6(5)
C47 C48 C49 119.0(5)
C45 C49 C48 118.2(4)
C45 C49 C50 123.4(5)
C48 C49 C50 118.3(5)
C42 C50 C51 121.7(5)
C42 C50 C49 119.4(5)
C51 C50 C49 118.8(5)
N3 C51 C50 126.9(5)
N3 C51 H51A 116.6
C50 C51 H51A 116.6
N3 C52 C54 108.8(4)
N3 C52 C53 116.1(4)
C54 C52 C53 110.5(4)
N3 C52 H52A 107.0
C54 C52 H52A 107.0
C53 C52 H52A 107.0
C52 C53 H53A 109.5
C52 C53 H53B 109.5
H53A C53 H53B 109.5
C52 C53 H53C 109.5
H53A C53 H53C 109.5
H53B C53 H53C 109.5
C59 C54 C55 119.6(5)
C59 C54 C52 120.2(5)
C55 C54 C52 120.1(5)
C56 C55 C54 119.7(5)
C56 C55 H55A 120.2
C54 C55 H55A 120.2
O6 C56 C55 124.5(5)
O6 C56 C57 114.5(4)
C55 C56 C57 121.0(5)
C58 C57 C56 118.9(5)
C58 C57 H57A 120.5
C56 C57 H57A 120.5
C57 C58 C59 120.6(5)
C57 C58 H58A 119.7
C59 C58 H58A 119.7
C54 C59 C58 120.2(5)
C54 C59 H59A 119.9
C58 C59 H59A 119.9
O6 C60 H60A 109.5
O6 C60 H60B 109.5
H60A C60 H60B 109.5
O6 C60 H60C 109.5
H60A C60 H60C 109.5
H60B C60 H60C 109.5
O7 C61 C70 124.4(5)
O7 C61 C62 116.7(4)
C70 C61 C62 119.0(4)
C63 C62 C61 121.0(4)
C63 C62 H62A 119.5
C61 C62 H62A 119.5
C62 C63 C68 122.3(4)
C62 C63 H63A 118.9
C68 C63 H63A 118.9
C67 C64 C69 121.6(4)
C67 C64 H64A 119.2
C69 C64 H64A 119.2
C66 C65 C68 121.6(4)
C66 C65 H65A 119.2
C68 C65 H65A 119.2
C65 C66 C67 119.9(4)
C65 C66 H66A 120.0
C67 C66 H66A 120.0
C64 C67 C66 120.1(5)
C64 C67 H67A 119.9
C66 C67 H67A 119.9
C65 C68 C63 121.9(4)
C65 C68 C69 119.3(4)
C63 C68 C69 118.8(4)
C64 C69 C68 117.2(4)
C64 C69 C70 124.1(4)
C68 C69 C70 118.6(4)
C61 C70 C71 121.9(4)
C61 C70 C69 120.1(4)
C71 C70 C69 118.0(4)
N4 C71 C70 128.4(5)
N4 C71 H71A 115.8
C70 C71 H71A 115.8
N4 C72 C73 109.3(4)
N4 C72 C74 110.2(4)
C73 C72 C74 116.7(4)
N4 C72 H72A 106.7
C73 C72 H72A 106.7
C74 C72 H72A 106.7
C72 C73 H73A 109.5
C72 C73 H73B 109.5
H73A C73 H73B 109.5
C72 C73 H73C 109.5
H73A C73 H73C 109.5
H73B C73 H73C 109.5
C79 C74 C75 119.6(4)
C79 C74 C72 118.2(4)
C75 C74 C72 122.1(4)
C76 C75 C74 118.5(4)
C76 C75 H75A 120.8
C74 C75 H75A 120.8
C77 C76 O8 114.7(4)
C77 C76 C75 121.8(4)
O8 C76 C75 123.5(4)
C78 C77 C76 119.7(4)
C78 C77 H77A 120.1
C76 C77 H77A 120.1
C77 C78 C79 120.1(5)
C77 C78 H78A 120.0
C79 C78 H78A 120.0
C78 C79 C74 120.2(5)
C78 C79 H79A 119.9
C74 C79 H79A 119.9
O8 C80 H80A 109.5
O8 C80 H80B 109.5
H80A C80 H80B 109.5
O8 C80 H80C 109.5
H80A C80 H80C 109.5
H80B C80 H80C 109.5

loop_
_geom_bond_atom_site_label_1
_geom_bond_atom_site_label_2
_geom_bond_distance
Cu1 O1 1.886(4)
Cu1 O3 1.887(3)
Cu1 N2 1.931(4)
Cu1 N1 1.953(4)
O1 C1 1.310(6)
O2 C18 1.390(6)
O2 C20 1.447(6)
O3 C21 1.303(6)
O4 C36 1.362(6)
O4 C37 1.451(7)
N1 C11 1.295(6)
N1 C12 1.493(6)
N2 C31 1.280(6)
N2 C32 1.500(6)
C1 C10 1.413(7)
C1 C2 1.437(7)
C2 C3 1.351(6)
C2 H2A 0.9500
C3 C4 1.428(7)
C3 H3A 0.9500
C4 C9 1.412(7)
C4 C5 1.422(6)
C5 C6 1.359(7)
C5 H5A 0.9500
C6 C7 1.403(7)
C6 H6A 0.9500
C7 C8 1.368(6)
C7 H7A 0.9500
C8 C9 1.430(6)
C8 H8A 0.9500
C9 C10 1.454(6)
C10 C11 1.413(7)
C11 H11A 0.9500
C12 C13 1.515(6)
C12 C14 1.517(6)
C12 H12A 1.0000
C13 H13A 0.9800
C13 H13B 0.9800
C13 H13C 0.9800
C14 C19 1.392(7)
C14 C15 1.402(7)
C15 C16 1.365(7)
C15 H15A 0.9500
C16 C17 1.394(8)
C16 H16A 0.9500
C17 C18 1.370(8)
C17 H17A 0.9500
C18 C19 1.390(7)
C19 H19A 0.9500
C20 H20A 0.9800
C20 H20B 0.9800
C20 H20C 0.9800
C21 C30 1.409(7)
C21 C22 1.437(6)
C22 C23 1.346(6)
C22 H22A 0.9500
C23 C24 1.418(6)
C23 H23A 0.9500
C24 C29 1.415(6)
C24 C25 1.416(6)
C25 C26 1.369(7)
C25 H25A 0.9500
C26 C27 1.385(6)
C26 H26A 0.9500
C27 C28 1.384(6)
C27 H27A 0.9500
C28 C29 1.404(6)
C28 H28A 0.9500
C29 C30 1.453(6)
C30 C31 1.453(7)
C31 H31A 0.9500
C32 C34 1.510(6)
C32 C33 1.523(7)
C32 H32A 1.0000
C33 H33A 0.9800
C33 H33B 0.9800
C33 H33C 0.9800
C34 C35 1.371(6)
C34 C40 1.401(7)
C35 C36 1.392(7)
C35 H35A 0.9500
C36 C38 1.383(7)
C37 H37A 0.9800
C37 H37B 0.9800
C37 H37C 0.9800
C38 C39 1.391(7)
C38 H38A 0.9500
C39 C40 1.374(7)
C39 H39A 0.9500
C40 H40A 0.9500
Cu2 O5 1.901(3)
Cu2 O7 1.903(3)
Cu2 N3 1.950(4)
Cu2 N4 1.953(4)
O5 C42 1.307(6)
O6 C56 1.369(6)
O6 C60 1.434(6)
O7 C61 1.292(6)
O8 C76 1.379(5)
O8 C80 1.433(6)
N3 C51 1.291(6)
N3 C52 1.491(6)
N4 C71 1.298(6)
N4 C72 1.489(6)
C41 C47 1.377(8)
C41 C46 1.391(8)
C41 H41A 0.9500
C42 C50 1.411(7)
C42 C43 1.432(7)
C43 C44 1.348(7)
C43 H43A 0.9500
C44 C48 1.407(8)
C44 H44A 0.9500
C45 C46 1.371(6)
C45 C49 1.410(7)
C45 H45A 0.9500
C46 H46A 0.9500
C47 C48 1.424(7)
C47 H47A 0.9500
C48 C49 1.426(7)
C49 C50 1.456(6)
C50 C51 1.426(7)
C51 H51A 0.9500
C52 C54 1.516(7)
C52 C53 1.531(6)
C52 H52A 1.0000
C53 H53A 0.9800
C53 H53B 0.9800
C53 H53C 0.9800
C54 C59 1.387(8)
C54 C55 1.397(7)
C55 C56 1.383(7)
C55 H55A 0.9500
C56 C57 1.398(7)
C57 C58 1.382(7)
C57 H57A 0.9500
C58 C59 1.394(7)
C58 H58A 0.9500
C59 H59A 0.9500
C60 H60A 0.9800
C60 H60B 0.9800
C60 H60C 0.9800
C61 C70 1.401(6)
C61 C62 1.431(6)
C62 C63 1.348(6)
C62 H62A 0.9500
C63 C68 1.418(6)
C63 H63A 0.9500
C64 C67 1.384(6)
C64 C69 1.406(6)
C64 H64A 0.9500
C65 C66 1.353(7)
C65 C68 1.412(6)
C65 H65A 0.9500
C66 C67 1.390(7)
C66 H66A 0.9500
C67 H67A 0.9500
C68 C69 1.423(6)
C69 C70 1.455(6)
C70 C71 1.426(7)
C71 H71A 0.9500
C72 C73 1.517(6)
C72 C74 1.525(6)
C72 H72A 1.0000
C73 H73A 0.9800
C73 H73B 0.9800
C73 H73C 0.9800
C74 C79 1.396(7)
C74 C75 1.402(6)
C75 C76 1.387(6)
C75 H75A 0.9500
C76 C77 1.379(7)
C77 C78 1.373(6)
C77 H77A 0.9500
C78 C79 1.391(7)
C78 H78A 0.9500
C79 H79A 0.9500
C80 H80A 0.9800
C80 H80B 0.9800
C80 H80C 0.9800

loop_
_geom_torsion_atom_site_label_1
_geom_torsion_atom_site_label_2
_geom_torsion_atom_site_label_3
_geom_torsion_atom_site_label_4
_geom_torsion
O3 Cu1 O1 C1 -84.8(5)
N2 Cu1 O1 C1 174.4(4)
N1 Cu1 O1 C1 24.7(4)
O1 Cu1 O3 C21 -86.5(4)
N2 Cu1 O3 C21 14.3(4)
N1 Cu1 O3 C21 166.0(4)
O1 Cu1 N1 C11 -12.0(4)
O3 Cu1 N1 C11 134.3(4)
N2 Cu1 N1 C11 -112.6(4)
O1 Cu1 N1 C12 156.7(3)
O3 Cu1 N1 C12 -57.0(3)
N2 Cu1 N1 C12 56.1(5)
O1 Cu1 N2 C31 135.8(4)
O3 Cu1 N2 C31 -9.2(4)
N1 Cu1 N2 C31 -123.8(5)
O1 Cu1 N2 C32 -42.5(3)
O3 Cu1 N2 C32 172.4(3)
N1 Cu1 N2 C32 57.9(5)
Cu1 O1 C1 C10 -21.0(7)
Cu1 O1 C1 C2 162.4(3)
O1 C1 C2 C3 178.0(4)
C10 C1 C2 C3 1.2(7)
C1 C2 C3 C4 -1.4(7)
C2 C3 C4 C9 1.2(7)
C2 C3 C4 C5 -179.1(4)
C9 C4 C5 C6 -1.3(7)
C3 C4 C5 C6 178.9(4)
C4 C5 C6 C7 1.0(7)
C5 C6 C7 C8 0.9(7)
C6 C7 C8 C9 -2.4(7)
C5 C4 C9 C8 -0.2(6)
C3 C4 C9 C8 179.5(4)
C5 C4 C9 C10 179.5(4)
C3 C4 C9 C10 -0.7(6)
C7 C8 C9 C4 2.1(6)
C7 C8 C9 C10 -177.7(4)
O1 C1 C10 C11 -2.5(7)
C2 C1 C10 C11 174.0(4)
O1 C1 C10 C9 -177.2(4)
C2 C1 C10 C9 -0.7(7)
C4 C9 C10 C11 -174.1(4)
C8 C9 C10 C11 5.6(7)
C4 C9 C10 C1 0.5(6)
C8 C9 C10 C1 -179.7(4)
C12 N1 C11 C10 -174.0(4)
Cu1 N1 C11 C10 -5.3(7)
C1 C10 C11 N1 16.5(8)
C9 C10 C11 N1 -168.9(5)
C11 N1 C12 C13 -102.2(5)
Cu1 N1 C12 C13 88.5(4)
C11 N1 C12 C14 131.1(4)
Cu1 N1 C12 C14 -38.1(5)
N1 C12 C14 C19 103.8(5)
C13 C12 C14 C19 -19.8(7)
N1 C12 C14 C15 -74.7(6)
C13 C12 C14 C15 161.7(5)
C19 C14 C15 C16 3.7(8)
C12 C14 C15 C16 -177.7(5)
C14 C15 C16 C17 -2.7(9)
C15 C16 C17 C18 -0.9(9)
C16 C17 C18 O2 -177.5(5)
C16 C17 C18 C19 3.4(9)
C20 O2 C18 C17 178.3(5)
C20 O2 C18 C19 -2.6(8)
C17 C18 C19 C14 -2.3(8)
O2 C18 C19 C14 178.7(5)
C15 C14 C19 C18 -1.3(8)
C12 C14 C19 C18 -179.8(5)
Cu1 O3 C21 C30 -11.9(7)
Cu1 O3 C21 C22 168.8(3)
O3 C21 C22 C23 -177.7(4)
C30 C21 C22 C23 3.0(7)
C21 C22 C23 C24 -1.6(7)
C22 C23 C24 C29 -1.8(7)
C22 C23 C24 C25 180.0(5)
C29 C24 C25 C26 -1.8(7)
C23 C24 C25 C26 176.3(5)
C24 C25 C26 C27 0.1(8)
C25 C26 C27 C28 1.1(8)
C26 C27 C28 C29 -0.7(8)
C27 C28 C29 C24 -1.0(7)
C27 C28 C29 C30 179.4(5)
C25 C24 C29 C28 2.2(7)
C23 C24 C29 C28 -176.0(5)
C25 C24 C29 C30 -178.1(4)
C23 C24 C29 C30 3.6(6)
O3 C21 C30 C31 0.0(7)
C22 C21 C30 C31 179.3(4)
O3 C21 C30 C29 179.7(4)
C22 C21 C30 C29 -1.1(7)
C28 C29 C30 C21 177.4(5)
C24 C29 C30 C21 -2.2(7)
C28 C29 C30 C31 -3.0(7)
C24 C29 C30 C31 177.4(4)
C32 N2 C31 C30 180.0(4)
Cu1 N2 C31 C30 1.6(8)
C21 C30 C31 N2 5.3(8)
C29 C30 C31 N2 -174.3(5)
C31 N2 C32 C34 -60.2(6)
Cu1 N2 C32 C34 118.3(4)
C31 N2 C32 C33 68.5(6)
Cu1 N2 C32 C33 -113.0(4)
N2 C32 C34 C35 133.7(4)
C33 C32 C34 C35 6.9(6)
N2 C32 C34 C40 -49.0(5)
C33 C32 C34 C40 -175.8(4)
C40 C34 C35 C36 -1.9(7)
C32 C34 C35 C36 175.4(4)
C37 O4 C36 C38 3.4(9)
C37 O4 C36 C35 -175.9(5)
C34 C35 C36 O4 179.5(5)
C34 C35 C36 C38 0.2(8)
O4 C36 C38 C39 -177.3(5)
C35 C36 C38 C39 2.0(7)
C36 C38 C39 C40 -2.4(8)
C38 C39 C40 C34 0.7(8)
C35 C34 C40 C39 1.5(7)
C32 C34 C40 C39 -175.9(4)
O7 Cu2 O5 C42 83.5(5)
N3 Cu2 O5 C42 -20.8(4)
N4 Cu2 O5 C42 -170.5(4)
O5 Cu2 O7 C61 116.5(4)
N3 Cu2 O7 C61 -139.5(4)
N4 Cu2 O7 C61 10.1(4)
O5 Cu2 N3 C51 5.9(4)
O7 Cu2 N3 C51 -144.9(4)
N4 Cu2 N3 C51 110.9(5)
O5 Cu2 N3 C52 -164.9(3)
O7 Cu2 N3 C52 44.4(3)
N4 Cu2 N3 C52 -59.8(5)
O5 Cu2 N4 C71 -159.9(4)
O7 Cu2 N4 C71 -8.9(4)
N3 Cu2 N4 C71 95.5(5)
O5 Cu2 N4 C72 22.7(3)
O7 Cu2 N4 C72 173.7(3)
N3 Cu2 N4 C72 -81.9(5)
Cu2 O5 C42 C50 22.2(6)
Cu2 O5 C42 C43 -161.7(3)
O5 C42 C43 C44 -178.0(5)
C50 C42 C43 C44 -1.8(7)
C42 C43 C44 C48 1.6(8)
C49 C45 C46 C41 0.7(7)
C47 C41 C46 C45 -1.8(8)
C46 C41 C47 C48 1.7(8)
C43 C44 C48 C47 179.6(5)
C43 C44 C48 C49 0.8(7)
C41 C47 C48 C44 -179.3(5)
C41 C47 C48 C49 -0.4(7)
C46 C45 C49 C48 0.5(7)
C46 C45 C49 C50 -178.4(4)
C44 C48 C49 C45 178.3(4)
C47 C48 C49 C45 -0.6(6)
C44 C48 C49 C50 -2.9(7)
C47 C48 C49 C50 178.3(4)
O5 C42 C50 C51 -3.4(7)
C43 C42 C50 C51 -179.3(5)
O5 C42 C50 C49 175.6(4)
C43 C42 C50 C49 -0.3(7)
C45 C49 C50 C42 -178.6(4)
C48 C49 C50 C42 2.6(7)
C45 C49 C50 C51 0.4(7)
C48 C49 C50 C51 -178.4(4)
C52 N3 C51 C50 178.8(5)
Cu2 N3 C51 C50 8.7(7)
C42 C50 C51 N3 -13.2(8)
C49 C50 C51 N3 167.8(5)
C51 N3 C52 C54 -117.0(5)
Cu2 N3 C52 C54 54.0(5)
C51 N3 C52 C53 8.3(7)
Cu2 N3 C52 C53 179.3(3)
N3 C52 C54 C59 56.5(6)
C53 C52 C54 C59 -72.0(6)
N3 C52 C54 C55 -125.6(5)
C53 C52 C54 C55 105.8(5)
C59 C54 C55 C56 1.3(8)
C52 C54 C55 C56 -176.6(4)
C60 O6 C56 C55 9.1(7)
C60 O6 C56 C57 -172.4(4)
C54 C55 C56 O6 178.7(5)
C54 C55 C56 C57 0.3(8)
O6 C56 C57 C58 -179.8(5)
C55 C56 C57 C58 -1.2(8)
C56 C57 C58 C59 0.6(9)
C55 C54 C59 C58 -1.9(8)
C52 C54 C59 C58 176.0(5)
C57 C58 C59 C54 1.0(9)
Cu2 O7 C61 C70 -4.0(7)
Cu2 O7 C61 C62 176.2(3)
O7 C61 C62 C63 -179.8(4)
C70 C61 C62 C63 0.3(7)
C61 C62 C63 C68 3.0(7)
C68 C65 C66 C67 0.3(8)
C69 C64 C67 C66 0.0(8)
C65 C66 C67 C64 -1.9(8)
C66 C65 C68 C63 -176.4(5)
C66 C65 C68 C69 3.0(7)
C62 C63 C68 C65 177.9(5)
C62 C63 C68 C69 -1.5(7)
C67 C64 C69 C68 3.3(7)
C67 C64 C69 C70 -179.1(5)
C65 C68 C69 C64 -4.7(6)
C63 C68 C69 C64 174.8(4)
C65 C68 C69 C70 177.6(4)
C63 C68 C69 C70 -2.9(6)
O7 C61 C70 C71 -6.5(7)
C62 C61 C70 C71 173.3(4)
O7 C61 C70 C69 175.3(4)
C62 C61 C70 C69 -4.8(6)
C64 C69 C70 C61 -171.4(5)
C68 C69 C70 C61 6.1(6)
C64 C69 C70 C71 10.4(7)
C68 C69 C70 C71 -172.1(4)
C72 N4 C71 C70 179.8(4)
Cu2 N4 C71 C70 2.3(7)
C61 C70 C71 N4 7.3(8)
C69 C70 C71 N4 -174.5(5)
C71 N4 C72 C73 88.8(5)
Cu2 N4 C72 C73 -93.7(4)
C71 N4 C72 C74 -40.7(6)
Cu2 N4 C72 C74 136.8(3)
N4 C72 C74 C79 -51.2(5)
C73 C72 C74 C79 -176.6(4)
N4 C72 C74 C75 125.7(4)
C73 C72 C74 C75 0.3(6)
C79 C74 C75 C76 1.4(6)
C72 C74 C75 C76 -175.5(4)
C80 O8 C76 C77 -177.7(4)
C80 O8 C76 C75 4.2(7)
C74 C75 C76 C77 1.3(7)
C74 C75 C76 O8 179.3(4)
O8 C76 C77 C78 179.3(4)
C75 C76 C77 C78 -2.5(7)
C76 C77 C78 C79 1.0(7)
C77 C78 C79 C74 1.6(7)
C75 C74 C79 C78 -2.8(7)
C72 C74 C79 C78 174.2(4)
